data_7058193
loop_
_publ_author_name
'Vos\'ahlo, Petr'
'Schulz, Ji\<r\'i'
'\<Skoch, Karel'
'C\'isa\<rov\'a, Ivana'
'\<St\<epni\<cka, Petr'

_publ_section_title
;
 Synthesis and characterisation of palladium(ii) complexes with hybrid
 phosphinoferrocene ligands bearing additional O-donor substituents
;
_journal_issue 11
_journal_name_full 'New Journal of Chemistry'
_journal_page_first 4463
_journal_paper_doi 10.1039/C9NJ00298G
_journal_volume 43
_journal_year 2019
_chemical_formula_moiety 'C33 H33 Fe N O P Pd, F6 Sb, 0.25(C H Cl3)'
_chemical_formula_sum 'C33.25 H33.25 Cl0.75 F6 Fe N O P Pd Sb'
_chemical_formula_weight 918.41
_space_group_crystal_system triclinic
_space_group_IT_number 2
_space_group_name_Hall '-P 1'
_space_group_name_H-M_alt 'P -1'
_symmetry_space_group_name_Hall '-P 1'
_symmetry_space_group_name_H-M 'P -1'
_atom_sites_solution_hydrogens geom
_atom_sites_solution_primary direct
_atom_sites_solution_secondary difmap
_audit_creation_method SHELXL-2014/7
_audit_update_record
;
2018-11-29 deposited with the CCDC.    2019-02-19 downloaded from the CCDC.
;
_cell_angle_alpha 68.4133(14)
_cell_angle_beta 79.3192(10)
_cell_angle_gamma 71.8420(11)
_cell_formula_units_Z 4
_cell_length_a 10.5038(3)
_cell_length_b 16.8039(6)
_cell_length_c 22.1244(6)
_cell_measurement_reflns_used 9887
_cell_measurement_temperature 150(2)
_cell_measurement_theta_max 26.00
_cell_measurement_theta_min 2.20
_cell_volume 3439.28(19)
_computing_cell_refinement 'Bruker SAINT'
_computing_data_collection 'Bruker APEX2'
_computing_data_reduction 'Bruker SAINT'
_computing_molecular_graphics 'PLATON (Spek, 2003)'
_computing_publication_material 'PLATON (Spek, 2003)'
_computing_structure_refinement 'SHELXL-2014/7 (Sheldrick, 2014)'
_computing_structure_solution 'SHELXS-97 (Sheldrick, 2008)'
_diffrn_ambient_temperature 150(2)
_diffrn_measured_fraction_theta_full 0.999
_diffrn_measured_fraction_theta_max 0.998
_diffrn_measurement_device_type 'Bruker APEX-II CCD'
_diffrn_measurement_method '\f and \w scans'
_diffrn_radiation_monochromator graphite
_diffrn_radiation_source 'fine-focus sealed tube'
_diffrn_radiation_type MoK\a
_diffrn_radiation_wavelength 0.71073
_diffrn_reflns_av_R_equivalents 0.0432
_diffrn_reflns_av_unetI/netI 0.0657
_diffrn_reflns_Laue_measured_fraction_full 0.999
_diffrn_reflns_Laue_measured_fraction_max 0.998
_diffrn_reflns_limit_h_max 12
_diffrn_reflns_limit_h_min -12
_diffrn_reflns_limit_k_max 20
_diffrn_reflns_limit_k_min -20
_diffrn_reflns_limit_l_max 27
_diffrn_reflns_limit_l_min -27
_diffrn_reflns_number 37515
_diffrn_reflns_point_group_measured_fraction_full 0.999
_diffrn_reflns_point_group_measured_fraction_max 0.998
_diffrn_reflns_theta_full 25.242
_diffrn_reflns_theta_max 26.000
_diffrn_reflns_theta_min 0.993
_exptl_absorpt_coefficient_mu 1.879
_exptl_absorpt_correction_T_max 0.93
_exptl_absorpt_correction_T_min 0.54
_exptl_absorpt_correction_type numerical
_exptl_absorpt_process_details 'SADABS V2012/1 (Bruker AXS Inc.)'
_exptl_crystal_colour orange
_exptl_crystal_density_diffrn 1.774
_exptl_crystal_description prism
_exptl_crystal_F_000 1810
_exptl_crystal_size_max 0.36
_exptl_crystal_size_mid 0.17
_exptl_crystal_size_min 0.04
_refine_diff_density_max 1.509
_refine_diff_density_min -1.103
_refine_diff_density_rms 0.114
_refine_ls_extinction_method none
_refine_ls_goodness_of_fit_ref 1.027
_refine_ls_hydrogen_treatment constr
_refine_ls_matrix_type full
_refine_ls_number_parameters 817
_refine_ls_number_reflns 13481
_refine_ls_number_restraints 0
_refine_ls_restrained_S_all 1.027
_refine_ls_R_factor_all 0.0654
_refine_ls_R_factor_gt 0.0427
_refine_ls_shift/su_max 0.002
_refine_ls_shift/su_mean 0.000
_refine_ls_structure_factor_coef Fsqd
_refine_ls_weighting_details 'w=1/[\s^2^(Fo^2^)+(0.0293P)^2^+1.7891P] where P=(Fo^2^+2Fc^2^)/3'
_refine_ls_weighting_scheme calc
_refine_ls_wR_factor_gt 0.0705
_refine_ls_wR_factor_ref 0.0753
_reflns_Friedel_coverage 0.000
_reflns_number_gt 10136
_reflns_number_total 13481
_reflns_threshold_expression 'I > 2\s(I)'
_cod_data_source_file c9nj00298g3.cif
_cod_data_source_block pv11_sq
_cod_depositor_comments 'Adding full bibliography for 7058185--7058194.cif.'
_cod_database_code 7058193
_shelx_shelxl_version_number 2014/7
_shelx_space_group_comment
;
The symmetry employed for this shelxl refinement is uniquely defined
by the following loop, which should always be used as a source of
symmetry information in preference to the above space-group names.
They are only intended as comments.
;
_shelx_estimated_absorpt_t_min 0.551
_shelx_estimated_absorpt_t_max 0.929

loop_
_space_group_symop_operation_xyz
'x, y, z'
'-x, -y, -z'

loop_
_atom_site_label
_atom_site_type_symbol
_atom_site_fract_x
_atom_site_fract_y
_atom_site_fract_z
_atom_site_U_iso_or_equiv
_atom_site_adp_type
_atom_site_occupancy
_atom_site_site_symmetry_order
_atom_site_calc_flag
_atom_site_refinement_flags_posn
_atom_site_refinement_flags_adp
Pd1 Pd 0.25836(3) 1.02414(2) 0.28054(2) 0.01705(8) Uani 1 1 d . .
Fe1 Fe 0.07487(6) 0.93544(4) 0.17831(3) 0.01999(14) Uani 1 1 d . .
P2 P 0.38593(10) 0.40828(7) 0.25595(5) 0.0185(2) Uani 1 1 d . .
O1 O 0.0783(3) 1.10591(18) 0.23039(13) 0.0226(7) Uani 1 1 d . .
N1 N 0.1710(3) 1.0719(2) 0.36002(16) 0.0236(8) Uani 1 1 d . .
C1 C -0.0452(4) 1.0098(3) 0.23042(19) 0.0217(10) Uani 1 1 d . .
C2 C 0.0310(4) 0.9283(3) 0.27299(19) 0.0207(9) Uani 1 1 d . .
H2 H 0.0928 0.9228 0.3016 0.025 Uiso 1 1 calc R U
C3 C -0.0017(4) 0.8577(3) 0.2651(2) 0.0267(10) Uani 1 1 d . .
H3 H 0.0339 0.7964 0.2878 0.032 Uiso 1 1 calc R U
C4 C -0.0960(4) 0.8930(3) 0.2177(2) 0.0295(11) Uani 1 1 d . .
H4 H -0.1336 0.8596 0.2029 0.035 Uiso 1 1 calc R U
C5 C -0.1248(4) 0.9859(3) 0.1963(2) 0.0279(11) Uani 1 1 d . .
H5 H -0.1859 1.0261 0.1648 0.033 Uiso 1 1 calc R U
C6 C 0.2665(4) 0.9466(3) 0.15311(19) 0.0202(9) Uani 1 1 d . .
C7 C 0.2563(4) 0.8643(3) 0.1514(2) 0.0232(10) Uani 1 1 d . .
H7 H 0.3040 0.8069 0.1768 0.028 Uiso 1 1 calc R U
C8 C 0.1649(4) 0.8823(3) 0.1063(2) 0.0277(11) Uani 1 1 d . .
H8 H 0.1400 0.8392 0.0962 0.033 Uiso 1 1 calc R U
C9 C 0.1162(4) 0.9749(3) 0.0787(2) 0.0288(11) Uani 1 1 d . .
H9 H 0.0529 1.0053 0.0467 0.035 Uiso 1 1 calc R U
C10 C 0.1784(4) 1.0153(3) 0.10707(19) 0.0243(10) Uani 1 1 d . .
H10 H 0.1639 1.0773 0.0971 0.029 Uiso 1 1 calc R U
C11 C -0.0196(4) 1.0960(3) 0.21277(19) 0.0219(10) Uani 1 1 d . .
C12 C 0.4740(4) 1.0251(3) 0.14370(19) 0.0188(9) Uani 1 1 d . .
C13 C 0.5300(4) 1.0069(3) 0.0866(2) 0.0317(11) Uani 1 1 d . .
H13 H 0.5147 0.9590 0.0784 0.038 Uiso 1 1 calc R U
C14 C 0.6072(5) 1.0580(3) 0.0418(2) 0.0385(13) Uani 1 1 d . .
H14 H 0.6477 1.0439 0.0036 0.046 Uiso 1 1 calc R U
C15 C 0.6264(5) 1.1295(3) 0.0517(2) 0.0365(12) Uani 1 1 d . .
H15 H 0.6787 1.1651 0.0200 0.044 Uiso 1 1 calc R U
C16 C 0.5705(4) 1.1494(3) 0.1070(2) 0.0297(11) Uani 1 1 d . .
H16 H 0.5837 1.1989 0.1137 0.036 Uiso 1 1 calc R U
C17 C 0.4941(4) 1.0973(3) 0.1537(2) 0.0213(9) Uani 1 1 d . .
H17 H 0.4557 1.1110 0.1923 0.026 Uiso 1 1 calc R U
C18 C 0.4672(4) 0.8479(3) 0.23801(19) 0.0204(9) Uani 1 1 d . .
C19 C 0.5932(4) 0.8125(3) 0.2101(2) 0.0255(10) Uani 1 1 d . .
H19 H 0.6338 0.8490 0.1727 0.031 Uiso 1 1 calc R U
C20 C 0.6579(5) 0.7239(3) 0.2378(2) 0.0367(12) Uani 1 1 d . .
H20 H 0.7443 0.6999 0.2198 0.044 Uiso 1 1 calc R U
C21 C 0.5991(5) 0.6699(3) 0.2911(2) 0.0390(12) Uani 1 1 d . .
H21 H 0.6441 0.6087 0.3089 0.047 Uiso 1 1 calc R U
C22 C 0.4746(5) 0.7041(3) 0.3190(2) 0.0352(12) Uani 1 1 d . .
H22 H 0.4341 0.6669 0.3560 0.042 Uiso 1 1 calc R U
C23 C 0.4093(4) 0.7937(3) 0.2921(2) 0.0257(10) Uani 1 1 d . .
H23 H 0.3241 0.8178 0.3112 0.031 Uiso 1 1 calc R U
C24 C -0.1157(4) 1.1768(3) 0.1714(2) 0.0352(12) Uani 1 1 d . .
H24A H -0.0860 1.2297 0.1639 0.053 Uiso 1 1 calc R U
H24B H -0.2059 1.1832 0.1940 0.053 Uiso 1 1 calc R U
H24C H -0.1176 1.1700 0.1295 0.053 Uiso 1 1 calc R U
C25 C 0.4175(4) 0.9701(3) 0.33400(19) 0.0211(9) Uani 1 1 d . .
C26 C 0.3799(4) 0.9671(3) 0.3988(2) 0.0276(11) Uani 1 1 d . .
C27 C 0.4763(5) 0.9348(4) 0.4436(2) 0.0436(14) Uani 1 1 d . .
H27 H 0.4499 0.9332 0.4874 0.052 Uiso 1 1 calc R U
C28 C 0.6109(5) 0.9050(4) 0.4244(2) 0.0438(14) Uani 1 1 d . .
H28 H 0.6767 0.8819 0.4551 0.053 Uiso 1 1 calc R U
C29 C 0.6484(5) 0.9093(3) 0.3605(2) 0.0324(11) Uani 1 1 d . .
H29 H 0.7406 0.8894 0.3471 0.039 Uiso 1 1 calc R U
C30 C 0.5537(4) 0.9419(3) 0.3158(2) 0.0240(10) Uani 1 1 d . .
H30 H 0.5817 0.9453 0.2717 0.029 Uiso 1 1 calc R U
C31 C 0.2336(4) 1.0001(3) 0.4182(2) 0.0318(11) Uani 1 1 d . .
H31A H 0.1897 0.9511 0.4329 0.038 Uiso 1 1 calc R U
H31B H 0.2232 1.0234 0.4544 0.038 Uiso 1 1 calc R U
C32 C 0.2114(5) 1.1536(3) 0.3484(2) 0.0344(12) Uani 1 1 d . .
H32A H 0.1754 1.1991 0.3083 0.052 Uiso 1 1 calc R U
H32B H 0.3097 1.1403 0.3440 0.052 Uiso 1 1 calc R U
H32C H 0.1759 1.1755 0.3852 0.052 Uiso 1 1 calc R U
C33 C 0.0229(4) 1.0904(3) 0.3717(2) 0.0312(11) Uani 1 1 d . .
H33A H -0.0064 1.1084 0.4106 0.047 Uiso 1 1 calc R U
H33B H -0.0040 1.0367 0.3784 0.047 Uiso 1 1 calc R U
H33C H -0.0188 1.1383 0.3339 0.047 Uiso 1 1 calc R U
Pd2 Pd 0.25749(3) 0.39277(2) 0.19138(2) 0.01613(8) Uani 1 1 d . .
Fe2 Fe 0.11440(6) 0.52207(4) 0.32906(3) 0.02411(15) Uani 1 1 d . .
P1 P 0.36792(10) 0.96110(7) 0.20402(5) 0.0167(2) Uani 1 1 d . .
O2 O 0.0821(3) 0.37360(19) 0.25915(13) 0.0217(6) Uani 1 1 d . .
N2 N 0.1535(3) 0.3820(2) 0.12133(15) 0.0185(8) Uani 1 1 d . .
C41 C -0.0237(4) 0.5027(3) 0.2884(2) 0.0226(10) Uani 1 1 d . .
C42 C 0.0439(4) 0.5637(3) 0.2403(2) 0.0234(10) Uani 1 1 d . .
H42 H 0.0953 0.5554 0.2019 0.028 Uiso 1 1 calc R U
C43 C 0.0205(4) 0.6383(3) 0.2601(2) 0.0321(11) Uani 1 1 d . .
H43 H 0.0528 0.6892 0.2369 0.038 Uiso 1 1 calc R U
C44 C -0.0589(4) 0.6246(3) 0.3202(2) 0.0351(12) Uani 1 1 d . .
H44 H -0.0878 0.6644 0.3445 0.042 Uiso 1 1 calc R U
C45 C -0.0879(4) 0.5418(3) 0.3382(2) 0.0301(11) Uani 1 1 d . .
H45 H -0.1404 0.5164 0.3762 0.036 Uiso 1 1 calc R U
C46 C 0.3047(4) 0.4455(3) 0.32378(19) 0.0211(10) Uani 1 1 d . .
C47 C 0.3045(4) 0.5253(3) 0.3337(2) 0.0280(11) Uani 1 1 d . .
H47 H 0.3484 0.5688 0.3056 0.034 Uiso 1 1 calc R U
C48 C 0.2266(4) 0.5275(4) 0.3934(2) 0.0370(13) Uani 1 1 d . .
H48 H 0.2086 0.5732 0.4119 0.044 Uiso 1 1 calc R U
C49 C 0.1809(5) 0.4497(4) 0.4205(2) 0.0375(13) Uani 1 1 d . .
H49 H 0.1272 0.4342 0.4604 0.045 Uiso 1 1 calc R U
C50 C 0.2279(4) 0.3994(3) 0.3786(2) 0.0264(10) Uani 1 1 d . .
H50 H 0.2117 0.3440 0.3854 0.032 Uiso 1 1 calc R U
C51 C -0.0065(4) 0.4120(3) 0.29221(18) 0.0187(9) Uani 1 1 d . .
C52 C 0.5048(4) 0.3041(3) 0.2970(2) 0.0224(10) Uani 1 1 d . .
C53 C 0.5713(4) 0.2960(3) 0.3491(2) 0.0313(11) Uani 1 1 d . .
H53 H 0.5597 0.3463 0.3616 0.038 Uiso 1 1 calc R U
C54 C 0.6534(5) 0.2151(4) 0.3824(2) 0.0413(13) Uani 1 1 d . .
H54 H 0.6985 0.2097 0.4177 0.050 Uiso 1 1 calc R U
C55 C 0.6703(5) 0.1415(3) 0.3642(3) 0.0445(14) Uani 1 1 d . .
H55 H 0.7272 0.0859 0.3872 0.053 Uiso 1 1 calc R U
C56 C 0.6053(5) 0.1484(3) 0.3133(2) 0.0364(12) Uani 1 1 d . .
H56 H 0.6170 0.0978 0.3011 0.044 Uiso 1 1 calc R U
C57 C 0.5226(4) 0.2295(3) 0.2800(2) 0.0273(10) Uani 1 1 d . .
H57 H 0.4774 0.2342 0.2449 0.033 Uiso 1 1 calc R U
C58 C 0.4757(4) 0.4923(3) 0.21199(19) 0.0187(9) Uani 1 1 d . .
C59 C 0.6109(4) 0.4803(3) 0.2180(2) 0.0254(10) Uani 1 1 d . .
H59 H 0.6615 0.4259 0.2458 0.031 Uiso 1 1 calc R U
C60 C 0.6707(4) 0.5483(3) 0.1831(2) 0.0316(11) Uani 1 1 d . .
H60 H 0.7632 0.5397 0.1865 0.038 Uiso 1 1 calc R U
C61 C 0.5981(4) 0.6285(3) 0.1434(2) 0.0280(11) Uani 1 1 d . .
H61 H 0.6400 0.6749 0.1197 0.034 Uiso 1 1 calc R U
C62 C 0.4629(4) 0.6405(3) 0.1384(2) 0.0252(10) Uani 1 1 d . .
H62 H 0.4117 0.6958 0.1118 0.030 Uiso 1 1 calc R U
C63 C 0.4030(4) 0.5732(3) 0.17172(19) 0.0207(9) Uani 1 1 d . .
H63 H 0.3110 0.5817 0.1673 0.025 Uiso 1 1 calc R U
C64 C -0.1015(4) 0.3620(3) 0.3380(2) 0.0307(11) Uani 1 1 d . .
H64A H -0.0810 0.3032 0.3337 0.046 Uiso 1 1 calc R U
H64B H -0.1941 0.3948 0.3272 0.046 Uiso 1 1 calc R U
H64C H -0.0917 0.3554 0.3829 0.046 Uiso 1 1 calc R U
C65 C 0.4088(4) 0.3905(3) 0.12131(19) 0.0177(9) Uani 1 1 d . .
C66 C 0.3637(4) 0.4064(3) 0.06101(19) 0.0206(9) Uani 1 1 d . .
C67 C 0.4537(5) 0.4017(3) 0.0073(2) 0.0280(11) Uani 1 1 d . .
H67 H 0.4212 0.4122 -0.0330 0.034 Uiso 1 1 calc R U
C68 C 0.5893(4) 0.3820(3) 0.0117(2) 0.0296(11) Uani 1 1 d . .
H68 H 0.6504 0.3791 -0.0253 0.036 Uiso 1 1 calc R U
C69 C 0.6366(4) 0.3665(3) 0.0706(2) 0.0240(10) Uani 1 1 d . .
H69 H 0.7303 0.3535 0.0738 0.029 Uiso 1 1 calc R U
C70 C 0.5472(4) 0.3699(3) 0.1247(2) 0.0209(9) Uani 1 1 d . .
H70 H 0.5809 0.3579 0.1651 0.025 Uiso 1 1 calc R U
C71 C 0.2151(4) 0.4288(3) 0.05698(19) 0.0257(10) Uani 1 1 d . .
H71A H 0.1759 0.4937 0.0456 0.031 Uiso 1 1 calc R U
H71B H 0.1970 0.4100 0.0227 0.031 Uiso 1 1 calc R U
C72 C 0.1831(4) 0.2864(3) 0.1295(2) 0.0253(10) Uani 1 1 d . .
H72A H 0.1484 0.2547 0.1731 0.038 Uiso 1 1 calc R U
H72B H 0.2805 0.2615 0.1242 0.038 Uiso 1 1 calc R U
H72C H 0.1399 0.2799 0.0965 0.038 Uiso 1 1 calc R U
C73 C 0.0064(4) 0.4204(3) 0.1239(2) 0.0292(11) Uani 1 1 d . .
H73A H -0.0294 0.4167 0.0875 0.044 Uiso 1 1 calc R U
H73B H -0.0141 0.4828 0.1208 0.044 Uiso 1 1 calc R U
H73C H -0.0348 0.3874 0.1652 0.044 Uiso 1 1 calc R U
Sb1 Sb 0.03461(3) 0.76203(2) 0.46559(2) 0.02867(8) Uani 1 1 d . .
F1 F -0.0710(3) 0.7383(2) 0.41886(13) 0.0507(8) Uani 1 1 d . .
F2 F 0.1721(3) 0.7589(2) 0.39916(14) 0.0675(10) Uani 1 1 d . .
F3 F -0.0370(3) 0.88384(19) 0.42542(14) 0.0561(8) Uani 1 1 d . .
F4 F -0.1034(3) 0.7629(2) 0.53208(12) 0.0483(8) Uani 1 1 d . .
F5 F 0.1042(3) 0.63980(19) 0.50729(13) 0.0549(8) Uani 1 1 d . .
F6 F 0.1378(3) 0.7868(2) 0.51291(14) 0.0655(10) Uani 1 1 d . .
Sb2 Sb 0.03165(3) 0.26585(2) 0.95128(2) 0.02107(8) Uani 1 1 d . .
F7 F -0.0439(3) 0.17680(19) 1.00985(14) 0.0530(8) Uani 1 1 d . .
F8 F -0.0426(3) 0.3358(2) 1.00469(14) 0.0523(8) Uani 1 1 d . .
F9 F 0.1870(3) 0.21803(19) 0.99586(13) 0.0466(8) Uani 1 1 d . .
F11 F -0.1259(2) 0.31335(18) 0.90737(12) 0.0391(7) Uani 1 1 d . .
F10 F 0.1057(3) 0.1967(2) 0.89777(15) 0.0567(9) Uani 1 1 d . .
F12 F 0.1012(3) 0.35717(19) 0.89175(13) 0.0497(8) Uani 1 1 d . .

loop_
_atom_site_aniso_label
_atom_site_aniso_U_11
_atom_site_aniso_U_22
_atom_site_aniso_U_33
_atom_site_aniso_U_23
_atom_site_aniso_U_13
_atom_site_aniso_U_12
Pd1 0.01719(17) 0.01663(17) 0.02002(17) -0.01005(14) 0.00253(13) -0.00571(13)
Fe1 0.0198(3) 0.0245(4) 0.0195(3) -0.0100(3) 0.0009(3) -0.0093(3)
P2 0.0174(6) 0.0227(6) 0.0196(6) -0.0081(5) -0.0006(5) -0.0102(5)
O1 0.0179(15) 0.0218(17) 0.0282(17) -0.0094(14) -0.0030(13) -0.0037(13)
N1 0.0226(19) 0.023(2) 0.027(2) -0.0138(17) 0.0053(16) -0.0067(16)
C1 0.016(2) 0.028(3) 0.022(2) -0.010(2) 0.0041(18) -0.0073(19)
C2 0.020(2) 0.027(3) 0.017(2) -0.0081(19) 0.0031(18) -0.0107(19)
C3 0.033(3) 0.025(3) 0.026(2) -0.009(2) 0.005(2) -0.016(2)
C4 0.025(3) 0.039(3) 0.032(3) -0.017(2) 0.006(2) -0.019(2)
C5 0.019(2) 0.039(3) 0.028(3) -0.013(2) 0.0005(19) -0.009(2)
C6 0.021(2) 0.022(2) 0.020(2) -0.0100(19) 0.0045(18) -0.0104(19)
C7 0.024(2) 0.024(3) 0.023(2) -0.012(2) 0.0033(19) -0.008(2)
C8 0.029(3) 0.043(3) 0.025(2) -0.023(2) 0.003(2) -0.015(2)
C9 0.030(3) 0.046(3) 0.014(2) -0.009(2) -0.0036(19) -0.014(2)
C10 0.031(3) 0.024(3) 0.018(2) -0.007(2) 0.0041(19) -0.011(2)
C11 0.023(2) 0.023(2) 0.017(2) -0.0095(19) 0.0040(19) -0.0010(19)
C12 0.014(2) 0.023(2) 0.020(2) -0.0074(19) 0.0000(17) -0.0056(18)
C13 0.035(3) 0.043(3) 0.028(3) -0.020(2) 0.009(2) -0.022(2)
C14 0.040(3) 0.056(4) 0.028(3) -0.022(3) 0.017(2) -0.026(3)
C15 0.034(3) 0.046(3) 0.027(3) -0.001(2) 0.002(2) -0.024(3)
C16 0.029(3) 0.025(3) 0.034(3) -0.003(2) -0.004(2) -0.012(2)
C17 0.021(2) 0.018(2) 0.025(2) -0.0086(19) -0.0016(19) -0.0048(18)
C18 0.022(2) 0.021(2) 0.023(2) -0.0112(19) -0.0043(19) -0.0061(19)
C19 0.021(2) 0.029(3) 0.032(3) -0.017(2) 0.000(2) -0.008(2)
C20 0.023(3) 0.039(3) 0.048(3) -0.022(3) -0.007(2) 0.003(2)
C21 0.038(3) 0.020(3) 0.050(3) -0.010(2) -0.009(3) 0.005(2)
C22 0.037(3) 0.023(3) 0.039(3) -0.004(2) -0.001(2) -0.008(2)
C23 0.018(2) 0.021(3) 0.034(3) -0.009(2) 0.0006(19) -0.0026(19)
C24 0.033(3) 0.028(3) 0.040(3) -0.007(2) -0.005(2) -0.006(2)
C25 0.025(2) 0.017(2) 0.022(2) -0.0073(19) -0.0044(19) -0.0053(19)
C26 0.031(3) 0.031(3) 0.022(2) -0.012(2) -0.001(2) -0.007(2)
C27 0.046(3) 0.061(4) 0.027(3) -0.017(3) -0.001(3) -0.016(3)
C28 0.033(3) 0.060(4) 0.037(3) -0.017(3) -0.012(2) -0.003(3)
C29 0.028(3) 0.038(3) 0.034(3) -0.016(2) -0.001(2) -0.008(2)
C30 0.029(3) 0.025(3) 0.021(2) -0.011(2) 0.000(2) -0.009(2)
C31 0.031(3) 0.042(3) 0.021(2) -0.013(2) 0.004(2) -0.010(2)
C32 0.043(3) 0.028(3) 0.040(3) -0.022(2) 0.007(2) -0.013(2)
C33 0.026(3) 0.039(3) 0.031(3) -0.020(2) 0.009(2) -0.008(2)
Pd2 0.01639(17) 0.01845(18) 0.01719(17) -0.00796(14) -0.00029(13) -0.00773(13)
Fe2 0.0219(3) 0.0349(4) 0.0240(3) -0.0175(3) 0.0021(3) -0.0121(3)
P1 0.0168(5) 0.0175(6) 0.0188(6) -0.0098(5) 0.0005(4) -0.0053(5)
O2 0.0226(16) 0.0281(18) 0.0206(15) -0.0111(13) 0.0029(13) -0.0140(13)
N2 0.0209(19) 0.019(2) 0.0176(18) -0.0071(15) -0.0058(15) -0.0039(15)
C41 0.014(2) 0.033(3) 0.026(2) -0.014(2) -0.0016(18) -0.008(2)
C42 0.021(2) 0.027(3) 0.025(2) -0.011(2) -0.0003(19) -0.008(2)
C43 0.029(3) 0.030(3) 0.044(3) -0.017(2) -0.007(2) -0.009(2)
C44 0.026(3) 0.043(3) 0.046(3) -0.031(3) -0.003(2) -0.002(2)
C45 0.020(2) 0.048(3) 0.028(3) -0.021(2) 0.006(2) -0.010(2)
C46 0.018(2) 0.029(3) 0.021(2) -0.010(2) -0.0047(18) -0.0087(19)
C47 0.022(2) 0.041(3) 0.032(3) -0.020(2) -0.003(2) -0.015(2)
C48 0.031(3) 0.062(4) 0.033(3) -0.033(3) -0.002(2) -0.012(3)
C49 0.035(3) 0.065(4) 0.021(3) -0.017(3) 0.002(2) -0.021(3)
C50 0.024(2) 0.040(3) 0.022(2) -0.011(2) -0.0048(19) -0.015(2)
C51 0.015(2) 0.032(3) 0.012(2) -0.0078(19) -0.0057(17) -0.0072(19)
C52 0.020(2) 0.024(3) 0.023(2) -0.0046(19) 0.0018(19) -0.0113(19)
C53 0.029(3) 0.036(3) 0.031(3) -0.006(2) -0.007(2) -0.014(2)
C54 0.029(3) 0.052(4) 0.035(3) -0.001(3) -0.011(2) -0.011(3)
C55 0.028(3) 0.030(3) 0.057(4) 0.012(3) -0.012(3) -0.011(2)
C56 0.033(3) 0.025(3) 0.046(3) -0.004(2) -0.005(2) -0.011(2)
C57 0.024(2) 0.026(3) 0.031(3) -0.005(2) -0.003(2) -0.011(2)
C58 0.016(2) 0.025(3) 0.020(2) -0.0130(19) 0.0030(18) -0.0078(19)
C59 0.022(2) 0.025(3) 0.030(3) -0.008(2) -0.003(2) -0.007(2)
C60 0.021(2) 0.040(3) 0.041(3) -0.017(2) 0.000(2) -0.016(2)
C61 0.031(3) 0.029(3) 0.031(3) -0.013(2) 0.008(2) -0.020(2)
C62 0.031(3) 0.023(3) 0.022(2) -0.010(2) 0.002(2) -0.009(2)
C63 0.016(2) 0.026(3) 0.023(2) -0.010(2) 0.0001(18) -0.0082(19)
C64 0.029(3) 0.039(3) 0.024(2) -0.006(2) 0.001(2) -0.017(2)
C65 0.021(2) 0.014(2) 0.019(2) -0.0071(18) 0.0018(18) -0.0062(18)
C66 0.026(2) 0.015(2) 0.021(2) -0.0059(18) 0.0001(19) -0.0064(18)
C67 0.041(3) 0.026(3) 0.018(2) -0.006(2) -0.002(2) -0.010(2)
C68 0.036(3) 0.026(3) 0.024(3) -0.010(2) 0.012(2) -0.012(2)
C69 0.020(2) 0.016(2) 0.034(3) -0.009(2) 0.004(2) -0.0038(18)
C70 0.024(2) 0.018(2) 0.021(2) -0.0052(19) 0.0006(18) -0.0085(19)
C71 0.033(3) 0.024(3) 0.018(2) -0.0018(19) -0.005(2) -0.008(2)
C72 0.030(3) 0.020(2) 0.030(3) -0.011(2) -0.006(2) -0.008(2)
C73 0.021(2) 0.037(3) 0.033(3) -0.017(2) -0.010(2) -0.001(2)
Sb1 0.03991(19) 0.03280(19) 0.01562(16) -0.00731(14) 0.00201(14) -0.01616(15)
F1 0.066(2) 0.062(2) 0.0387(17) -0.0271(16) -0.0124(15) -0.0189(17)
F2 0.050(2) 0.102(3) 0.0325(17) -0.0112(18) 0.0150(15) -0.0192(19)
F3 0.084(2) 0.0341(18) 0.0444(18) -0.0005(15) -0.0079(17) -0.0211(17)
F4 0.0600(19) 0.056(2) 0.0313(16) -0.0213(15) 0.0190(14) -0.0239(16)
F5 0.075(2) 0.0383(19) 0.0368(17) -0.0084(14) -0.0083(16) 0.0014(16)
F6 0.087(2) 0.085(3) 0.0452(19) -0.0119(18) -0.0229(18) -0.053(2)
Sb2 0.02151(16) 0.02340(17) 0.02037(16) -0.00653(13) -0.00187(12) -0.00957(13)
F7 0.0545(19) 0.0439(19) 0.0490(18) 0.0120(15) -0.0052(15) -0.0297(16)
F8 0.0465(18) 0.065(2) 0.060(2) -0.0461(18) 0.0020(15) -0.0078(16)
F9 0.0327(16) 0.055(2) 0.0505(18) -0.0133(16) -0.0207(14) -0.0043(14)
F11 0.0253(14) 0.0510(19) 0.0373(16) -0.0052(14) -0.0099(12) -0.0123(13)
F10 0.0501(19) 0.070(2) 0.069(2) -0.0535(19) 0.0041(16) -0.0111(17)
F12 0.0429(17) 0.047(2) 0.0526(18) 0.0044(15) -0.0013(14) -0.0297(15)

loop_
_atom_type_symbol
_atom_type_description
_atom_type_scat_dispersion_real
_atom_type_scat_dispersion_imag
_atom_type_scat_source
C C 0.0033 0.0016 'International Tables Vol C Tables 4.2.6.8 and 6.1.1.4'
H H 0.0000 0.0000 'International Tables Vol C Tables 4.2.6.8 and 6.1.1.4'
N N 0.0061 0.0033 'International Tables Vol C Tables 4.2.6.8 and 6.1.1.4'
O O 0.0106 0.0060 'International Tables Vol C Tables 4.2.6.8 and 6.1.1.4'
F F 0.0171 0.0103 'International Tables Vol C Tables 4.2.6.8 and 6.1.1.4'
P P 0.1023 0.0942 'International Tables Vol C Tables 4.2.6.8 and 6.1.1.4'
Fe Fe 0.3463 0.8444 'International Tables Vol C Tables 4.2.6.8 and 6.1.1.4'
Pd Pd -0.9988 1.0072 'International Tables Vol C Tables 4.2.6.8 and 6.1.1.4'
Sb Sb -0.5866 1.5461 'International Tables Vol C Tables 4.2.6.8 and 6.1.1.4'
Cl Cl 0.1484 0.1585 'International Tables Vol C Tables 4.2.6.8 and 6.1.1.4'

loop_
_geom_angle_atom_site_label_1
_geom_angle_atom_site_label_2
_geom_angle_atom_site_label_3
_geom_angle
C25 Pd1 N1 81.93(15)
C25 Pd1 O1 167.81(13)
N1 Pd1 O1 88.09(12)
C25 Pd1 P1 92.05(12)
N1 Pd1 P1 173.49(10)
O1 Pd1 P1 98.18(8)
C1 Fe1 C7 152.65(16)
C1 Fe1 C5 42.11(16)
C7 Fe1 C5 164.40(17)
C1 Fe1 C2 41.58(16)
C7 Fe1 C2 118.96(17)
C5 Fe1 C2 69.43(17)
C1 Fe1 C6 117.03(16)
C7 Fe1 C6 41.36(15)
C5 Fe1 C6 152.49(18)
C2 Fe1 C6 107.24(16)
C1 Fe1 C10 106.60(17)
C7 Fe1 C10 68.42(17)
C5 Fe1 C10 118.27(18)
C2 Fe1 C10 127.72(16)
C6 Fe1 C10 41.03(16)
C1 Fe1 C8 164.90(18)
C7 Fe1 C8 40.22(16)
C5 Fe1 C8 126.71(17)
C2 Fe1 C8 152.72(18)
C6 Fe1 C8 68.87(16)
C10 Fe1 C8 68.01(17)
C1 Fe1 C9 126.87(19)
C7 Fe1 C9 67.76(18)
C5 Fe1 C9 107.38(18)
C2 Fe1 C9 165.76(18)
C6 Fe1 C9 68.80(16)
C10 Fe1 C9 40.54(16)
C8 Fe1 C9 40.08(17)
C1 Fe1 C4 69.14(17)
C7 Fe1 C4 127.93(18)
C5 Fe1 C4 40.10(17)
C2 Fe1 C4 68.21(16)
C6 Fe1 C4 165.85(18)
C10 Fe1 C4 152.22(18)
C8 Fe1 C4 108.62(17)
C9 Fe1 C4 118.88(17)
C1 Fe1 C3 68.73(17)
C7 Fe1 C3 109.29(18)
C5 Fe1 C3 67.74(18)
C2 Fe1 C3 40.25(15)
C6 Fe1 C3 128.18(17)
C10 Fe1 C3 166.04(16)
C8 Fe1 C3 119.80(18)
C9 Fe1 C3 152.64(17)
C4 Fe1 C3 39.95(16)
C46 P2 C58 100.55(18)
C46 P2 C52 101.27(19)
C58 P2 C52 109.55(18)
C46 P2 Pd2 118.82(13)
C58 P2 Pd2 112.47(13)
C52 P2 Pd2 112.95(14)
C11 O1 Pd1 138.6(3)
C33 N1 C32 109.4(3)
C33 N1 C31 109.2(3)
C32 N1 C31 109.9(3)
C33 N1 Pd1 115.9(3)
C32 N1 Pd1 107.8(2)
C31 N1 Pd1 104.4(2)
C2 C1 C5 106.6(4)
C2 C1 C11 125.3(4)
C5 C1 C11 126.3(4)
C2 C1 Fe1 70.0(2)
C5 C1 Fe1 69.7(2)
C11 C1 Fe1 113.0(3)
C3 C2 C1 108.1(4)
C3 C2 Fe1 71.4(2)
C1 C2 Fe1 68.4(2)
C3 C2 H2 126.0
C1 C2 H2 126.0
Fe1 C2 H2 125.8
C2 C3 C4 108.8(4)
C2 C3 Fe1 68.3(2)
C4 C3 Fe1 69.8(2)
C2 C3 H3 125.6
C4 C3 H3 125.6
Fe1 C3 H3 127.9
C5 C4 C3 108.5(4)
C5 C4 Fe1 68.6(2)
C3 C4 Fe1 70.3(2)
C5 C4 H4 125.8
C3 C4 H4 125.8
Fe1 C4 H4 126.9
C4 C5 C1 108.1(4)
C4 C5 Fe1 71.3(3)
C1 C5 Fe1 68.1(2)
C4 C5 H5 125.9
C1 C5 H5 125.9
Fe1 C5 H5 126.2
C10 C6 C7 106.1(3)
C10 C6 P1 126.7(3)
C7 C6 P1 127.2(3)
C10 C6 Fe1 69.9(2)
C7 C6 Fe1 68.9(2)
P1 C6 Fe1 125.1(2)
C8 C7 C6 109.1(4)
C8 C7 Fe1 70.7(2)
C6 C7 Fe1 69.7(2)
C8 C7 H7 125.5
C6 C7 H7 125.5
Fe1 C7 H7 125.7
C7 C8 C9 108.4(4)
C7 C8 Fe1 69.0(2)
C9 C8 Fe1 70.4(2)
C7 C8 H8 125.8
C9 C8 H8 125.8
Fe1 C8 H8 126.3
C8 C9 C10 108.0(4)
C8 C9 Fe1 69.5(2)
C10 C9 Fe1 69.3(2)
C8 C9 H9 126.0
C10 C9 H9 126.0
Fe1 C9 H9 126.8
C9 C10 C6 108.4(4)
C9 C10 Fe1 70.2(2)
C6 C10 Fe1 69.1(2)
C9 C10 H10 125.8
C6 C10 H10 125.8
Fe1 C10 H10 126.5
O1 C11 C1 122.7(4)
O1 C11 C24 118.5(4)
C1 C11 C24 118.8(4)
C13 C12 C17 119.0(4)
C13 C12 P1 122.2(3)
C17 C12 P1 118.8(3)
C14 C13 C12 120.2(4)
C14 C13 H13 119.9
C12 C13 H13 119.9
C13 C14 C15 120.7(4)
C13 C14 H14 119.7
C15 C14 H14 119.7
C16 C15 C14 120.1(4)
C16 C15 H15 120.0
C14 C15 H15 120.0
C15 C16 C17 120.2(4)
C15 C16 H16 119.9
C17 C16 H16 119.9
C12 C17 C16 119.9(4)
C12 C17 H17 120.0
C16 C17 H17 120.0
C23 C18 C19 119.6(4)
C23 C18 P1 116.6(3)
C19 C18 P1 123.6(3)
C20 C19 C18 119.2(4)
C20 C19 H19 120.4
C18 C19 H19 120.4
C21 C20 C19 121.0(4)
C21 C20 H20 119.5
C19 C20 H20 119.5
C20 C21 C22 120.3(5)
C20 C21 H21 119.9
C22 C21 H21 119.9
C21 C22 C23 119.2(4)
C21 C22 H22 120.4
C23 C22 H22 120.4
C18 C23 C22 120.6(4)
C18 C23 H23 119.7
C22 C23 H23 119.7
C11 C24 H24A 109.5
C11 C24 H24B 109.5
H24A C24 H24B 109.5
C11 C24 H24C 109.5
H24A C24 H24C 109.5
H24B C24 H24C 109.5
C30 C25 C26 118.0(4)
C30 C25 Pd1 130.5(3)
C26 C25 Pd1 111.4(3)
C27 C26 C25 120.6(4)
C27 C26 C31 121.1(4)
C25 C26 C31 118.3(4)
C28 C27 C26 120.0(4)
C28 C27 H27 120.0
C26 C27 H27 120.0
C29 C28 C27 119.5(5)
C29 C28 H28 120.2
C27 C28 H28 120.2
C30 C29 C28 120.7(4)
C30 C29 H29 119.6
C28 C29 H29 119.6
C29 C30 C25 121.1(4)
C29 C30 H30 119.4
C25 C30 H30 119.4
N1 C31 C26 107.7(3)
N1 C31 H31A 110.2
C26 C31 H31A 110.2
N1 C31 H31B 110.2
C26 C31 H31B 110.2
H31A C31 H31B 108.5
N1 C32 H32A 109.5
N1 C32 H32B 109.5
H32A C32 H32B 109.5
N1 C32 H32C 109.5
H32A C32 H32C 109.5
H32B C32 H32C 109.5
N1 C33 H33A 109.5
N1 C33 H33B 109.5
H33A C33 H33B 109.5
N1 C33 H33C 109.5
H33A C33 H33C 109.5
H33B C33 H33C 109.5
C65 Pd2 N2 82.27(14)
C65 Pd2 O2 166.49(13)
N2 Pd2 O2 86.68(11)
C65 Pd2 P2 91.29(11)
N2 Pd2 P2 173.35(9)
O2 Pd2 P2 99.92(7)
C41 Fe2 C46 117.34(16)
C41 Fe2 C42 41.76(16)
C46 Fe2 C42 107.48(16)
C41 Fe2 C45 41.89(16)
C46 Fe2 C45 152.19(18)
C42 Fe2 C45 69.69(17)
C41 Fe2 C47 152.69(17)
C46 Fe2 C47 41.43(16)
C42 Fe2 C47 118.59(17)
C45 Fe2 C47 164.55(17)
C41 Fe2 C50 106.72(17)
C46 Fe2 C50 41.37(16)
C42 Fe2 C50 128.19(17)
C45 Fe2 C50 117.52(18)
C47 Fe2 C50 68.96(18)
C41 Fe2 C48 164.49(18)
C46 Fe2 C48 69.08(17)
C42 Fe2 C48 152.76(19)
C45 Fe2 C48 126.25(17)
C47 Fe2 C48 40.81(16)
C50 Fe2 C48 68.03(19)
C41 Fe2 C49 126.53(18)
C46 Fe2 C49 68.67(18)
C42 Fe2 C49 165.61(18)
C45 Fe2 C49 106.88(18)
C47 Fe2 C49 68.36(18)
C50 Fe2 C49 39.97(17)
C48 Fe2 C49 40.31(18)
C41 Fe2 C44 69.16(17)
C46 Fe2 C44 166.03(18)
C42 Fe2 C44 68.43(18)
C45 Fe2 C44 40.47(17)
C47 Fe2 C44 127.65(18)
C50 Fe2 C44 151.51(18)
C48 Fe2 C44 108.06(19)
C49 Fe2 C44 118.61(19)
C41 Fe2 C43 68.88(17)
C46 Fe2 C43 128.44(18)
C42 Fe2 C43 40.39(16)
C45 Fe2 C43 68.16(18)
C47 Fe2 C43 108.85(18)
C50 Fe2 C43 166.74(17)
C48 Fe2 C43 119.47(19)
C49 Fe2 C43 152.56(19)
C44 Fe2 C43 40.06(17)
C18 P1 C6 100.34(18)
C18 P1 C12 108.93(19)
C6 P1 C12 101.94(18)
C18 P1 Pd1 113.54(13)
C6 P1 Pd1 117.40(13)
C12 P1 Pd1 113.33(13)
C51 O2 Pd2 140.7(3)
C73 N2 C72 109.0(3)
C73 N2 C71 109.4(3)
C72 N2 C71 109.4(3)
C73 N2 Pd2 116.4(2)
C72 N2 Pd2 107.9(2)
C71 N2 Pd2 104.5(2)
C42 C41 C45 107.2(4)
C42 C41 C51 125.1(4)
C45 C41 C51 126.5(4)
C42 C41 Fe2 69.9(2)
C45 C41 Fe2 70.0(2)
C51 C41 Fe2 115.9(3)
C43 C42 C41 107.9(4)
C43 C42 Fe2 71.4(3)
C41 C42 Fe2 68.3(2)
C43 C42 H42 126.1
C41 C42 H42 126.1
Fe2 C42 H42 125.7
C42 C43 C44 108.7(4)
C42 C43 Fe2 68.2(3)
C44 C43 Fe2 69.7(3)
C42 C43 H43 125.7
C44 C43 H43 125.7
Fe2 C43 H43 128.1
C43 C44 C45 108.5(4)
C43 C44 Fe2 70.2(3)
C45 C44 Fe2 68.6(3)
C43 C44 H44 125.8
C45 C44 H44 125.8
Fe2 C44 H44 127.0
C44 C45 C41 107.7(4)
C44 C45 Fe2 71.0(2)
C41 C45 Fe2 68.1(2)
C44 C45 H45 126.1
C41 C45 H45 126.1
Fe2 C45 H45 126.4
C50 C46 C47 107.1(4)
C50 C46 P2 125.6(3)
C47 C46 P2 127.3(3)
C50 C46 Fe2 70.1(2)
C47 C46 Fe2 69.9(2)
P2 C46 Fe2 125.5(2)
C48 C47 C46 107.6(4)
C48 C47 Fe2 70.2(2)
C46 C47 Fe2 68.7(2)
C48 C47 H47 126.2
C46 C47 H47 126.2
Fe2 C47 H47 126.5
C49 C48 C47 108.1(4)
C49 C48 Fe2 70.2(2)
C47 C48 Fe2 69.0(2)
C49 C48 H48 125.9
C47 C48 H48 125.9
Fe2 C48 H48 126.5
C50 C49 C48 108.6(4)
C50 C49 Fe2 69.2(3)
C48 C49 Fe2 69.5(3)
C50 C49 H49 125.7
C48 C49 H49 125.7
Fe2 C49 H49 127.1
C49 C50 C46 108.5(4)
C49 C50 Fe2 70.8(3)
C46 C50 Fe2 68.6(2)
C49 C50 H50 125.7
C46 C50 H50 125.7
Fe2 C50 H50 126.5
O2 C51 C41 123.5(4)
O2 C51 C64 118.1(4)
C41 C51 C64 118.4(4)
C57 C52 C53 118.8(4)
C57 C52 P2 120.0(3)
C53 C52 P2 121.0(3)
C54 C53 C52 120.1(5)
C54 C53 H53 120.0
C52 C53 H53 120.0
C53 C54 C55 120.0(5)
C53 C54 H54 120.0
C55 C54 H54 120.0
C56 C55 C54 120.5(5)
C56 C55 H55 119.8
C54 C55 H55 119.8
C55 C56 C57 119.5(5)
C55 C56 H56 120.2
C57 C56 H56 120.2
C56 C57 C52 121.0(4)
C56 C57 H57 119.5
C52 C57 H57 119.5
C63 C58 C59 119.2(4)
C63 C58 P2 117.3(3)
C59 C58 P2 123.5(3)
C60 C59 C58 119.5(4)
C60 C59 H59 120.2
C58 C59 H59 120.2
C61 C60 C59 121.1(4)
C61 C60 H60 119.5
C59 C60 H60 119.5
C60 C61 C62 119.1(4)
C60 C61 H61 120.4
C62 C61 H61 120.4
C63 C62 C61 120.5(4)
C63 C62 H62 119.8
C61 C62 H62 119.8
C62 C63 C58 120.6(4)
C62 C63 H63 119.7
C58 C63 H63 119.7
C51 C64 H64A 109.5
C51 C64 H64B 109.5
H64A C64 H64B 109.5
C51 C64 H64C 109.5
H64A C64 H64C 109.5
H64B C64 H64C 109.5
C70 C65 C66 117.3(4)
C70 C65 Pd2 130.5(3)
C66 C65 Pd2 112.0(3)
C67 C66 C65 120.9(4)
C67 C66 C71 121.5(4)
C65 C66 C71 117.6(4)
C68 C67 C66 120.7(4)
C68 C67 H67 119.7
C66 C67 H67 119.7
C67 C68 C69 119.6(4)
C67 C68 H68 120.2
C69 C68 H68 120.2
C68 C69 C70 120.0(4)
C68 C69 H69 120.0
C70 C69 H69 120.0
C69 C70 C65 121.4(4)
C69 C70 H70 119.3
C65 C70 H70 119.3
N2 C71 C66 108.7(3)
N2 C71 H71A 109.9
C66 C71 H71A 109.9
N2 C71 H71B 109.9
C66 C71 H71B 109.9
H71A C71 H71B 108.3
N2 C72 H72A 109.5
N2 C72 H72B 109.5
H72A C72 H72B 109.5
N2 C72 H72C 109.5
H72A C72 H72C 109.5
H72B C72 H72C 109.5
N2 C73 H73A 109.5
N2 C73 H73B 109.5
H73A C73 H73B 109.5
N2 C73 H73C 109.5
H73A C73 H73C 109.5
H73B C73 H73C 109.5
F1 Sb1 F6 179.07(15)
F1 Sb1 F2 89.36(13)
F6 Sb1 F2 91.43(15)
F1 Sb1 F4 89.83(12)
F6 Sb1 F4 89.39(13)
F2 Sb1 F4 178.78(14)
F1 Sb1 F3 89.98(13)
F6 Sb1 F3 89.52(14)
F2 Sb1 F3 91.27(15)
F4 Sb1 F3 89.65(13)
F1 Sb1 F5 90.17(13)
F6 Sb1 F5 90.32(14)
F2 Sb1 F5 89.80(14)
F4 Sb1 F5 89.29(13)
F3 Sb1 F5 178.93(13)
F10 Sb2 F12 90.05(14)
F10 Sb2 F9 90.61(13)
F12 Sb2 F9 90.99(12)
F10 Sb2 F7 90.51(14)
F12 Sb2 F7 178.00(12)
F9 Sb2 F7 90.93(12)
F10 Sb2 F8 179.71(15)
F12 Sb2 F8 89.67(14)
F9 Sb2 F8 89.45(12)
F7 Sb2 F8 89.77(14)
F10 Sb2 F11 89.71(12)
F12 Sb2 F11 89.63(11)
F9 Sb2 F11 179.30(12)
F7 Sb2 F11 88.45(12)
F8 Sb2 F11 90.24(12)

loop_
_geom_bond_atom_site_label_1
_geom_bond_atom_site_label_2
_geom_bond_distance
Pd1 C25 2.003(4)
Pd1 N1 2.136(3)
Pd1 O1 2.175(3)
Pd1 P1 2.2694(10)
Fe1 C1 2.005(4)
Fe1 C7 2.025(4)
Fe1 C5 2.026(4)
Fe1 C2 2.027(4)
Fe1 C6 2.035(4)
Fe1 C10 2.046(4)
Fe1 C8 2.047(4)
Fe1 C9 2.058(4)
Fe1 C4 2.062(4)
Fe1 C3 2.068(4)
P2 C46 1.804(4)
P2 C58 1.818(4)
P2 C52 1.827(4)
P2 Pd2 2.2665(10)
O1 C11 1.241(5)
N1 C33 1.480(5)
N1 C32 1.482(5)
N1 C31 1.490(5)
C1 C2 1.431(6)
C1 C5 1.448(6)
C1 C11 1.453(6)
C2 C3 1.409(5)
C2 H2 0.9500
C3 C4 1.411(6)
C3 H3 0.9500
C4 C5 1.402(6)
C4 H4 0.9500
C5 H5 0.9500
C6 C10 1.430(6)
C6 C7 1.434(5)
C6 P1 1.809(4)
C7 C8 1.400(6)
C7 H7 0.9500
C8 C9 1.407(6)
C8 H8 0.9500
C9 C10 1.422(6)
C9 H9 0.9500
C10 H10 0.9500
C11 C24 1.508(6)
C12 C13 1.390(5)
C12 C17 1.394(5)
C12 P1 1.821(4)
C13 C14 1.374(6)
C13 H13 0.9500
C14 C15 1.376(6)
C14 H14 0.9500
C15 C16 1.367(6)
C15 H15 0.9500
C16 C17 1.394(5)
C16 H16 0.9500
C17 H17 0.9500
C18 C23 1.380(5)
C18 C19 1.402(5)
C18 P1 1.809(4)
C19 C20 1.381(6)
C19 H19 0.9500
C20 C21 1.374(6)
C20 H20 0.9500
C21 C22 1.384(6)
C21 H21 0.9500
C22 C23 1.393(6)
C22 H22 0.9500
C23 H23 0.9500
C24 H24A 0.9800
C24 H24B 0.9800
C24 H24C 0.9800
C25 C30 1.392(6)
C25 C26 1.400(6)
C26 C27 1.393(6)
C26 C31 1.500(6)
C27 C28 1.386(7)
C27 H27 0.9500
C28 C29 1.377(6)
C28 H28 0.9500
C29 C30 1.376(6)
C29 H29 0.9500
C30 H30 0.9500
C31 H31A 0.9900
C31 H31B 0.9900
C32 H32A 0.9800
C32 H32B 0.9800
C32 H32C 0.9800
C33 H33A 0.9800
C33 H33B 0.9800
C33 H33C 0.9800
Pd2 C65 2.006(4)
Pd2 N2 2.142(3)
Pd2 O2 2.176(3)
Fe2 C41 2.003(4)
Fe2 C46 2.021(4)
Fe2 C42 2.025(4)
Fe2 C45 2.030(4)
Fe2 C47 2.037(4)
Fe2 C50 2.040(5)
Fe2 C48 2.052(4)
Fe2 C49 2.061(5)
Fe2 C44 2.061(5)
Fe2 C43 2.068(5)
O2 C51 1.240(5)
N2 C73 1.476(5)
N2 C72 1.485(5)
N2 C71 1.489(5)
C41 C42 1.436(5)
C41 C45 1.442(6)
C41 C51 1.449(6)
C42 C43 1.414(6)
C42 H42 0.9500
C43 C44 1.414(6)
C43 H43 0.9500
C44 C45 1.415(6)
C44 H44 0.9500
C45 H45 0.9500
C46 C50 1.435(5)
C46 C47 1.435(6)
C47 C48 1.426(6)
C47 H47 0.9500
C48 C49 1.417(7)
C48 H48 0.9500
C49 C50 1.402(6)
C49 H49 0.9500
C50 H50 0.9500
C51 C64 1.500(5)
C52 C57 1.386(6)
C52 C53 1.400(6)
C53 C54 1.380(6)
C53 H53 0.9500
C54 C55 1.387(7)
C54 H54 0.9500
C55 C56 1.375(7)
C55 H55 0.9500
C56 C57 1.384(6)
C56 H56 0.9500
C57 H57 0.9500
C58 C63 1.392(6)
C58 C59 1.395(5)
C59 C60 1.383(6)
C59 H59 0.9500
C60 C61 1.381(6)
C60 H60 0.9500
C61 C62 1.389(6)
C61 H61 0.9500
C62 C63 1.371(5)
C62 H62 0.9500
C63 H63 0.9500
C64 H64A 0.9800
C64 H64B 0.9800
C64 H64C 0.9800
C65 C70 1.395(5)
C65 C66 1.403(5)
C66 C67 1.385(6)
C66 C71 1.498(6)
C67 C68 1.372(6)
C67 H67 0.9500
C68 C69 1.385(6)
C68 H68 0.9500
C69 C70 1.386(5)
C69 H69 0.9500
C70 H70 0.9500
C71 H71A 0.9900
C71 H71B 0.9900
C72 H72A 0.9800
C72 H72B 0.9800
C72 H72C 0.9800
C73 H73A 0.9800
C73 H73B 0.9800
C73 H73C 0.9800
Sb1 F1 1.861(2)
Sb1 F6 1.863(3)
Sb1 F2 1.863(3)
Sb1 F4 1.865(3)
Sb1 F3 1.869(3)
Sb1 F5 1.877(3)
Sb2 F10 1.861(3)
Sb2 F12 1.865(3)
Sb2 F9 1.865(2)
Sb2 F7 1.866(3)
Sb2 F8 1.869(3)
Sb2 F11 1.876(2)
